data_7248195
loop_
_publ_author_name
'Zhao, Pinxu'
'Lin, Qiuhan'
'Huang, Haifeng'
'Li, Xiaoqiang'
'Yang, Jun'

_publ_section_title
;
 Synthesis of energetic salts based on
 4-nitro-5-dinitromethyl-1,2,3-1H-triazole
;
_journal_issue 12
_journal_name_full CrystEngComm
_journal_page_first 1730
_journal_page_last 1737
_journal_paper_doi 10.1039/D3CE01184D
_journal_volume 26
_journal_year 2024
_chemical_formula_sum 'C3 H10 N10 O6'
_chemical_formula_weight 282.21
_space_group_crystal_system monoclinic
_space_group_IT_number 14
_space_group_name_Hall '-P 2ybc'
_space_group_name_H-M_alt 'P 1 21/c 1'
_atom_sites_solution_hydrogens difmap
_audit_creation_method SHELXL-2013
_audit_update_record
;
2023-04-17 deposited with the CCDC.	2024-01-08 downloaded from the CCDC.
;
_cell_angle_alpha 90
_cell_angle_beta 102.1170(10)
_cell_angle_gamma 90
_cell_formula_units_Z 4
_cell_length_a 13.6418(5)
_cell_length_b 9.7046(3)
_cell_length_c 8.1716(3)
_cell_measurement_reflns_used 5454
_cell_measurement_temperature 293(2)
_cell_measurement_theta_max 54.637
_cell_measurement_theta_min 5.191
_cell_volume 1057.72(6)
_computing_cell_refinement 'Bruker SAINT'
_computing_data_collection 'Bruker APEX2'
_computing_data_reduction 'Bruker SAINT'
_computing_molecular_graphics 'Bruker SHELXTL'
_computing_publication_material 'Bruker SHELXTL'
_computing_structure_refinement 'SHELXL-2013 (Sheldrick, 2013)'
_computing_structure_solution 'SHELXS-97 (Sheldrick 2008)'
_diffrn_ambient_temperature 293(2)
_diffrn_measured_fraction_theta_full 0.999
_diffrn_measured_fraction_theta_max 0.999
_diffrn_measurement_device_type 'Bruker APEX-II CCD'
_diffrn_measurement_method '\f and \w scans'
_diffrn_radiation_type MoK\a
_diffrn_radiation_wavelength 0.71073
_diffrn_reflns_av_R_equivalents 0.0381
_diffrn_reflns_av_unetI/netI 0.0234
_diffrn_reflns_Laue_measured_fraction_full 0.999
_diffrn_reflns_Laue_measured_fraction_max 0.999
_diffrn_reflns_limit_h_max 15
_diffrn_reflns_limit_h_min -16
_diffrn_reflns_limit_k_max 11
_diffrn_reflns_limit_k_min -11
_diffrn_reflns_limit_l_max 10
_diffrn_reflns_limit_l_min -9
_diffrn_reflns_number 15498
_diffrn_reflns_point_group_measured_fraction_full 0.999
_diffrn_reflns_point_group_measured_fraction_max 0.999
_diffrn_reflns_theta_full 25.242
_diffrn_reflns_theta_max 25.998
_diffrn_reflns_theta_min 2.596
_exptl_absorpt_coefficient_mu 0.163
_exptl_absorpt_correction_T_max 0.7456
_exptl_absorpt_correction_T_min 0.6899
_exptl_absorpt_correction_type multi-scan
_exptl_absorpt_process_details sadabs
_exptl_crystal_colour green
_exptl_crystal_density_diffrn 1.772
_exptl_crystal_description prismatic
_exptl_crystal_F_000 584
_exptl_crystal_size_max 0.160
_exptl_crystal_size_mid 0.110
_exptl_crystal_size_min 0.050
_refine_diff_density_max 0.195
_refine_diff_density_min -0.204
_refine_diff_density_rms 0.047
_refine_ls_extinction_coef 0.0106(17)
_refine_ls_extinction_expression Fc^*^=kFc[1+0.001xFc^2^\l^3^/sin(2\q)]^-1/4^
_refine_ls_extinction_method SHELXL
_refine_ls_goodness_of_fit_ref 1.092
_refine_ls_hydrogen_treatment refall
_refine_ls_matrix_type full
_refine_ls_number_parameters 213
_refine_ls_number_reflns 2074
_refine_ls_number_restraints 0
_refine_ls_restrained_S_all 1.092
_refine_ls_R_factor_all 0.0478
_refine_ls_R_factor_gt 0.0356
_refine_ls_shift/su_max 0.000
_refine_ls_shift/su_mean 0.000
_refine_ls_structure_factor_coef Fsqd
_refine_ls_weighting_details 'w=1/[\s^2^(Fo^2^)+(0.0321P)^2^+0.5697P] where P=(Fo^2^+2Fc^2^)/3'
_refine_ls_weighting_scheme calc
_refine_ls_wR_factor_gt 0.0811
_refine_ls_wR_factor_ref 0.0889
_reflns_Friedel_coverage 0.000
_reflns_number_gt 1715
_reflns_number_total 2074
_reflns_threshold_expression 'I > 2\s(I)'
_cod_data_source_file d3ce01184d2.cif
_cod_data_source_block d8v22253
_cod_depositor_comments 'Adding full bibliography for 7248192--7248195.cif.'
_cod_original_sg_symbol_H-M 'P 21/c'
_cod_database_code 7248195
_shelx_space_group_comment
; 
The symmetry employed for this shelxl refinement is uniquely defined 
by the following loop, which should always be used as a source of 
symmetry information in preference to the above space-group names. 
They are only intended as comments. 
;
_shelx_estimated_absorpt_t_min 0.974
_shelx_estimated_absorpt_t_max 0.992
_shelxl_version_number 2013-4

loop_
_space_group_symop_operation_xyz
'x, y, z'
'-x, y+1/2, -z+1/2'
'-x, -y, -z'
'x, -y-1/2, z-1/2'

loop_
_atom_site_label
_atom_site_type_symbol
_atom_site_fract_x
_atom_site_fract_y
_atom_site_fract_z
_atom_site_U_iso_or_equiv
_atom_site_adp_type
_atom_site_occupancy
_atom_site_site_symmetry_order
_atom_site_calc_flag
_atom_site_refinement_flags_posn
_atom_site_refinement_flags_adp
_atom_site_refinement_flags_occupancy
_atom_site_disorder_assembly
_atom_site_disorder_group
O1 O 0.06747(11) 1.00972(15) 0.2538(2) 0.0484(4) Uani 1 1 d . . . . .
O2 O 0.22515(10) 1.05937(14) 0.32888(18) 0.0382(4) Uani 1 1 d . . . . .
O3 O 0.26848(10) 1.01539(15) 0.68830(17) 0.0368(4) Uani 1 1 d . . . . .
O4 O 0.43036(9) 1.03850(12) 0.74139(15) 0.0293(3) Uani 1 1 d . . . . .
O5 O 0.52808(9) 0.85911(14) 0.60455(16) 0.0314(3) Uani 1 1 d . . . . .
O6 O 0.43813(10) 0.71086(15) 0.44143(18) 0.0395(4) Uani 1 1 d . . . . .
N1 N 0.10527(11) 0.74549(16) 0.3531(2) 0.0301(4) Uani 1 1 d . . . . .
N2 N 0.14776(11) 0.63455(16) 0.4312(2) 0.0323(4) Uani 1 1 d . . . . .
N3 N 0.24156(11) 0.66229(15) 0.51712(19) 0.0287(4) Uani 1 1 d . . . . .
N4 N 0.15442(11) 0.97925(16) 0.31970(19) 0.0286(4) Uani 1 1 d . . . . .
N5 N 0.44455(10) 0.81116(15) 0.53933(18) 0.0238(3) Uani 1 1 d . . . . .
N6 N 0.35256(11) 0.97544(15) 0.66905(17) 0.0236(3) Uani 1 1 d . . . . .
C1 C 0.17453(13) 0.84525(17) 0.3880(2) 0.0248(4) Uani 1 1 d . . . . .
C2 C 0.26078(12) 0.79526(17) 0.4912(2) 0.0225(4) Uani 1 1 d . . . . .
C3 C 0.35472(12) 0.86330(17) 0.5671(2) 0.0224(4) Uani 1 1 d . . . . .
N7 N 0.62217(12) 0.93740(16) 0.9326(2) 0.0267(4) Uani 1 1 d . . . . .
N8 N 0.67725(13) 0.80944(17) 0.9438(2) 0.0325(4) Uani 1 1 d . . . . .
N9 N 0.12331(15) 0.3417(2) 0.3473(3) 0.0393(4) Uani 1 1 d . . . . .
N10 N 0.06824(14) 0.2822(2) 0.4627(3) 0.0405(5) Uani 1 1 d . . . . .
H7A H 0.6662(17) 1.010(3) 0.930(3) 0.044(6) Uiso 1 1 d . . . . .
H9A H 0.119(2) 0.436(3) 0.353(3) 0.068(8) Uiso 1 1 d . . . . .
H7B H 0.5679(17) 0.940(2) 0.841(3) 0.039(6) Uiso 1 1 d . . . . .
H7C H 0.5954(18) 0.944(2) 1.029(3) 0.055(7) Uiso 1 1 d . . . . .
H9B H 0.195(2) 0.322(3) 0.388(4) 0.074(9) Uiso 1 1 d . . . . .
H8A H 0.6835(19) 0.796(3) 0.841(4) 0.061(8) Uiso 1 1 d . . . . .
H8B H 0.6335(19) 0.746(3) 0.958(3) 0.053(7) Uiso 1 1 d . . . . .
H10A H 0.018(3) 0.243(4) 0.400(4) 0.093(11) Uiso 1 1 d . . . . .
H9C H 0.101(2) 0.314(3) 0.244(4) 0.085(11) Uiso 1 1 d . . . . .
H10B H 0.049(2) 0.352(3) 0.508(4) 0.089(12) Uiso 1 1 d . . . . .

loop_
_atom_site_aniso_label
_atom_site_aniso_U_11
_atom_site_aniso_U_22
_atom_site_aniso_U_33
_atom_site_aniso_U_23
_atom_site_aniso_U_13
_atom_site_aniso_U_12
O1 0.0330(8) 0.0341(8) 0.0678(10) 0.0082(7) -0.0128(7) 0.0078(6)
O2 0.0390(8) 0.0256(7) 0.0480(8) 0.0067(6) 0.0047(7) -0.0068(6)
O3 0.0291(7) 0.0401(8) 0.0421(8) -0.0119(6) 0.0096(6) 0.0086(6)
O4 0.0322(7) 0.0239(7) 0.0291(7) -0.0052(5) 0.0002(6) -0.0036(5)
O5 0.0200(6) 0.0397(8) 0.0331(7) -0.0081(6) 0.0019(5) -0.0025(5)
O6 0.0310(7) 0.0378(8) 0.0492(9) -0.0231(7) 0.0071(6) 0.0007(6)
N1 0.0231(8) 0.0242(8) 0.0410(9) 0.0016(7) 0.0025(7) -0.0015(6)
N2 0.0268(8) 0.0232(8) 0.0451(9) 0.0033(7) 0.0034(7) -0.0030(6)
N3 0.0273(8) 0.0213(8) 0.0359(8) 0.0025(7) 0.0027(7) 0.0005(6)
N4 0.0278(8) 0.0229(8) 0.0323(8) 0.0008(6) -0.0005(7) 0.0015(6)
N5 0.0222(8) 0.0241(8) 0.0240(7) -0.0017(6) 0.0022(6) 0.0008(6)
N6 0.0267(8) 0.0220(8) 0.0209(7) 0.0007(6) 0.0020(6) 0.0022(6)
C1 0.0230(9) 0.0194(9) 0.0307(9) 0.0022(7) 0.0029(7) 0.0008(7)
C2 0.0223(9) 0.0204(9) 0.0248(8) -0.0005(7) 0.0054(7) 0.0013(7)
C3 0.0216(8) 0.0209(9) 0.0235(8) -0.0029(7) 0.0017(7) 0.0023(7)
N7 0.0228(8) 0.0238(8) 0.0312(9) -0.0032(7) 0.0007(7) -0.0007(7)
N8 0.0315(9) 0.0238(8) 0.0428(10) -0.0031(7) 0.0094(8) 0.0012(7)
N9 0.0357(11) 0.0301(10) 0.0508(12) 0.0016(9) 0.0064(9) -0.0010(8)
N10 0.0322(10) 0.0404(11) 0.0479(11) -0.0017(9) 0.0063(9) -0.0006(8)

loop_
_atom_type_symbol
_atom_type_description
_atom_type_scat_dispersion_real
_atom_type_scat_dispersion_imag
_atom_type_scat_source
C C 0.0033 0.0016 'International Tables Vol C Tables 4.2.6.8 and 6.1.1.4'
H H 0.0000 0.0000 'International Tables Vol C Tables 4.2.6.8 and 6.1.1.4'
N N 0.0061 0.0033 'International Tables Vol C Tables 4.2.6.8 and 6.1.1.4'
O O 0.0106 0.0060 'International Tables Vol C Tables 4.2.6.8 and 6.1.1.4'

loop_
_geom_angle_atom_site_label_1
_geom_angle_atom_site_label_2
_geom_angle_atom_site_label_3
_geom_angle
_geom_angle_site_symmetry_1
_geom_angle_site_symmetry_3
_geom_angle_publ_flag
N2 N1 C1 105.52(14) . . ?
N1 N2 N3 111.11(14) . . ?
C2 N3 N2 107.73(14) . . ?
O2 N4 O1 123.13(16) . . ?
O2 N4 C1 118.11(15) . . ?
O1 N4 C1 118.75(15) . . ?
O5 N5 O6 120.03(14) . . ?
O5 N5 C3 123.71(14) . . ?
O6 N5 C3 116.26(14) . . ?
O3 N6 O4 119.64(14) . . ?
O3 N6 C3 117.27(14) . . ?
O4 N6 C3 123.08(14) . . ?
N1 C1 C2 110.33(15) . . ?
N1 C1 N4 120.58(15) . . ?
C2 C1 N4 129.09(16) . . ?
N3 C2 C1 105.30(15) . . ?
N3 C2 C3 123.45(15) . . ?
C1 C2 C3 131.22(16) . . ?
N6 C3 N5 121.32(15) . . ?
N6 C3 C2 119.15(15) . . ?
N5 C3 C2 119.50(15) . . ?
N8 N7 H7A 108.8(14) . . ?
N8 N7 H7B 112.5(13) . . ?
H7A N7 H7B 111.5(19) . . ?
N8 N7 H7C 107.3(15) . . ?
H7A N7 H7C 110(2) . . ?
H7B N7 H7C 107.0(19) . . ?
N7 N8 H8A 103.0(18) . . ?
N7 N8 H8B 104.4(16) . . ?
H8A N8 H8B 103(2) . . ?
N10 N9 H9A 108.7(17) . . ?
N10 N9 H9B 108.5(17) . . ?
H9A N9 H9B 104(2) . . ?
N10 N9 H9C 113(2) . . ?
H9A N9 H9C 110(3) . . ?
H9B N9 H9C 112(3) . . ?
N9 N10 H10A 104(2) . . ?
N9 N10 H10B 103(2) . . ?
H10A N10 H10B 110(3) . . ?

loop_
_geom_bond_atom_site_label_1
_geom_bond_atom_site_label_2
_geom_bond_distance
_geom_bond_site_symmetry_2
_geom_bond_publ_flag
O1 N4 1.231(2) . ?
O2 N4 1.2291(19) . ?
O3 N6 1.2517(19) . ?
O4 N6 1.2598(18) . ?
O5 N5 1.2426(18) . ?
O6 N5 1.2513(19) . ?
N1 N2 1.322(2) . ?
N1 C1 1.341(2) . ?
N2 N3 1.351(2) . ?
N3 C2 1.342(2) . ?
N4 C1 1.419(2) . ?
N5 C3 1.388(2) . ?
N6 C3 1.374(2) . ?
C1 C2 1.384(2) . ?
C2 C3 1.459(2) . ?
N7 N8 1.444(2) . ?
N7 H7A 0.93(3) . ?
N7 H7B 0.94(2) . ?
N7 H7C 0.94(3) . ?
N8 H8A 0.87(3) . ?
N8 H8B 0.88(3) . ?
N9 N10 1.443(3) . ?
N9 H9A 0.92(3) . ?
N9 H9B 0.98(3) . ?
N9 H9C 0.88(3) . ?
N10 H10A 0.86(3) . ?
N10 H10B 0.84(3) . ?

loop_
_geom_hbond_atom_site_label_D
_geom_hbond_atom_site_label_H
_geom_hbond_atom_site_label_A
_geom_hbond_distance_DH
_geom_hbond_distance_HA
_geom_hbond_distance_DA
_geom_hbond_angle_DHA
_geom_hbond_site_symmetry_A
N10 H10B O1 0.84(3) 2.39(3) 3.122(3) 147(3) 4_576
N9 H9C N10 0.88(3) 2.43(3) 3.302(3) 170(3) 4_565
N10 H10A N1 0.86(3) 2.37(3) 3.134(3) 148(3) 2_545
N8 H8B O5 0.88(3) 2.30(3) 3.109(2) 154(2) 4_576
N8 H8B O4 0.88(3) 2.62(3) 3.229(2) 126.8(19) 2_646
N8 H8A O5 0.87(3) 2.62(3) 3.113(2) 116(2) .
N8 H8A O2 0.87(3) 2.49(3) 3.099(2) 128(2) 3_676
N9 H9B N8 0.98(3) 1.99(3) 2.909(3) 156(2) 2_646
N7 H7C N6 0.94(3) 2.54(3) 3.310(2) 139.4(19) 3_677
N7 H7C O4 0.94(3) 1.99(3) 2.910(2) 168(2) 3_677
N7 H7B O5 0.94(2) 2.05(2) 2.823(2) 139.1(18) .
N7 H7B O4 0.94(2) 2.11(2) 2.921(2) 143.7(18) .
N9 H9A N2 0.92(3) 2.04(3) 2.926(3) 161(2) .
N7 H7A N3 0.93(3) 1.93(3) 2.840(2) 166(2) 2_656

loop_
_geom_torsion_atom_site_label_1
_geom_torsion_atom_site_label_2
_geom_torsion_atom_site_label_3
_geom_torsion_atom_site_label_4
_geom_torsion
_geom_torsion_site_symmetry_1
_geom_torsion_site_symmetry_2
_geom_torsion_site_symmetry_3
_geom_torsion_site_symmetry_4
_geom_torsion_publ_flag
C1 N1 N2 N3 1.1(2) . . . . ?
N1 N2 N3 C2 -1.0(2) . . . . ?
N2 N1 C1 C2 -0.8(2) . . . . ?
N2 N1 C1 N4 178.44(16) . . . . ?
O2 N4 C1 N1 -166.71(17) . . . . ?
O1 N4 C1 N1 13.0(3) . . . . ?
O2 N4 C1 C2 12.4(3) . . . . ?
O1 N4 C1 C2 -167.87(18) . . . . ?
N2 N3 C2 C1 0.49(19) . . . . ?
N2 N3 C2 C3 178.78(16) . . . . ?
N1 C1 C2 N3 0.2(2) . . . . ?
N4 C1 C2 N3 -178.97(17) . . . . ?
N1 C1 C2 C3 -177.90(17) . . . . ?
N4 C1 C2 C3 2.9(3) . . . . ?
O3 N6 C3 N5 -179.56(15) . . . . ?
O4 N6 C3 N5 0.9(2) . . . . ?
O3 N6 C3 C2 -1.6(2) . . . . ?
O4 N6 C3 C2 178.82(15) . . . . ?
O5 N5 C3 N6 1.1(3) . . . . ?
O6 N5 C3 N6 -178.39(15) . . . . ?
O5 N5 C3 C2 -176.89(15) . . . . ?
O6 N5 C3 C2 3.7(2) . . . . ?
N3 C2 C3 N6 -120.28(19) . . . . ?
C1 C2 C3 N6 57.5(3) . . . . ?
N3 C2 C3 N5 57.7(2) . . . . ?
C1 C2 C3 N5 -124.5(2) . . . . ?
